data_7019817
loop_
_publ_author_name
'Sheng, Hongting'
'Shi, Jianhua'
'Feng, Yan'
'Wang, Hui'
'Jiao, Yonghua'
'Sheng, Hanjing'
'Zhang, Yong'
'Shen, Qi'

_publ_section_title
;
 Remarkable effect of alkali metal on polymerization of cyclic esters
 catalyzed by samarium-alkali metal multinuclear alkoxide clusters.
;
_journal_issue 30
_journal_name_full 'Dalton transactions (Cambridge, England : 2003)'
_journal_page_first 9232
_journal_page_last 9240
_journal_paper_doi 10.1039/c2dt30677h
_journal_volume 41
_journal_year 2012
_chemical_formula_moiety 'C72 H184 K12 N18 Na4 O22 Sm2, 2(C7 H8)'
_chemical_formula_sum 'C86 H200 K12 N18 Na4 O22 Sm2'
_chemical_formula_weight 2700.50
_chemical_name_systematic
;
?
;
_space_group_IT_number 14
_symmetry_cell_setting monoclinic
_symmetry_Int_Tables_number 14
_symmetry_space_group_name_Hall '-P 2yn'
_symmetry_space_group_name_H-M 'P 1 21/n 1'
_atom_sites_solution_hydrogens geom
_atom_sites_solution_primary direct
_atom_sites_solution_secondary difmap
_audit_creation_method SHELXL-97
_cell_angle_alpha 90.00
_cell_angle_beta 90.310(2)
_cell_angle_gamma 90.00
_cell_formula_units_Z 2
_cell_length_a 15.5904(15)
_cell_length_b 19.1307(19)
_cell_length_c 22.611(2)
_cell_measurement_reflns_used 22932
_cell_measurement_temperature 153(2)
_cell_measurement_theta_max 25.3
_cell_measurement_theta_min 3.0
_cell_volume 6743.8(11)
_computing_cell_refinement CrystalClear
_computing_data_collection CrystalClear
_computing_data_reduction CrystalStructure
_computing_structure_refinement 'SHELXL-97 (Sheldrick, 1997)'
_computing_structure_solution 'SHELXS-97 (Sheldrick, 1990)'
_diffrn_ambient_temperature 153(2)
_diffrn_detector_area_resol_mean 7.31
_diffrn_measured_fraction_theta_full 0.998
_diffrn_measured_fraction_theta_max 0.998
_diffrn_measurement_device_type 'Rigaku Mercury'
_diffrn_measurement_method \w
_diffrn_radiation_monochromator graphite
_diffrn_radiation_source 'fine-focus sealed tube'
_diffrn_radiation_type MoK\a
_diffrn_radiation_wavelength 0.71070
_diffrn_reflns_av_R_equivalents 0.0561
_diffrn_reflns_av_sigmaI/netI 0.0470
_diffrn_reflns_limit_h_max 17
_diffrn_reflns_limit_h_min -18
_diffrn_reflns_limit_k_max 23
_diffrn_reflns_limit_k_min -21
_diffrn_reflns_limit_l_max 27
_diffrn_reflns_limit_l_min -27
_diffrn_reflns_number 65572
_diffrn_reflns_theta_full 25.35
_diffrn_reflns_theta_max 25.35
_diffrn_reflns_theta_min 3.01
_exptl_absorpt_coefficient_mu 1.306
_exptl_absorpt_correction_T_max 0.770
_exptl_absorpt_correction_T_min 0.533
_exptl_absorpt_correction_type multi-scan
_exptl_absorpt_process_details 'Jacobson, R. (1998) Private communication'
_exptl_crystal_colour colorless
_exptl_crystal_density_diffrn 1.330
_exptl_crystal_density_method 'not measured'
_exptl_crystal_description block
_exptl_crystal_F_000 2828
_exptl_crystal_size_max 0.48
_exptl_crystal_size_mid 0.28
_exptl_crystal_size_min 0.20
_refine_diff_density_max 1.412
_refine_diff_density_min -0.907
_refine_diff_density_rms 0.105
_refine_ls_extinction_method none
_refine_ls_goodness_of_fit_ref 1.115
_refine_ls_hydrogen_treatment mixed
_refine_ls_matrix_type full
_refine_ls_number_parameters 714
_refine_ls_number_reflns 12319
_refine_ls_number_restraints 20
_refine_ls_restrained_S_all 1.118
_refine_ls_R_factor_all 0.0731
_refine_ls_R_factor_gt 0.0575
_refine_ls_shift/su_max 0.002
_refine_ls_shift/su_mean 0.000
_refine_ls_structure_factor_coef Fsqd
_refine_ls_weighting_details 'calc w=1/[\s^2^(Fo^2^)+(0.0488P)^2^+20.0262P] where P=(Fo^2^+2Fc^2^)/3'
_refine_ls_weighting_scheme calc
_refine_ls_wR_factor_gt 0.1249
_refine_ls_wR_factor_ref 0.1338
_reflns_number_gt 10257
_reflns_number_total 12319
_reflns_threshold_expression >2sigma(I)
_cod_data_source_file c2dt30677h.txt
_cod_data_source_block complex2
_cod_original_cell_volume 6743.6(11)
_cod_original_sg_symbol_H-M 'P 21/n'
_cod_database_code 7019817

loop_
_symmetry_equiv_pos_as_xyz
'x, y, z'
'-x+1/2, y+1/2, -z+1/2'
'-x, -y, -z'
'x-1/2, -y-1/2, z-1/2'

loop_
_atom_site_label
_atom_site_type_symbol
_atom_site_fract_x
_atom_site_fract_y
_atom_site_fract_z
_atom_site_U_iso_or_equiv
_atom_site_adp_type
_atom_site_occupancy
_atom_site_symmetry_multiplicity
_atom_site_calc_flag
_atom_site_refinement_flags
Sm1 Sm 0.662772(16) 0.435975(14) -0.044873(11) 0.02794(9) Uani 1 1 d .
K1 K 0.56129(9) 0.28586(7) 0.02095(6) 0.0487(3) Uani 1 1 d .
K2 K 0.63398(7) 0.38950(7) 0.17800(5) 0.0367(3) Uani 1 1 d .
K3 K 0.59920(7) 0.60075(6) 0.04615(5) 0.0352(3) Uani 1 1 d .
K4 K 0.46721(8) 0.25826(6) 0.15271(5) 0.0382(3) Uani 1 1 d .
K5 K 0.47776(7) 0.52649(6) 0.16635(5) 0.0313(3) Uani 1 1 d .
K6 K 0.32955(9) 0.39685(7) 0.11966(7) 0.0538(4) Uani 1 1 d .
Na1 Na 0.74575(13) 0.32353(11) 0.07659(9) 0.0366(5) Uani 1 1 d .
Na2 Na 0.74318(13) 0.49058(10) 0.09510(9) 0.0331(5) Uani 1 1 d .
O1 O 0.7524(4) 0.3454(3) -0.0248(2) 0.096(2) Uani 1 1 d D
O2 O 0.7960(2) 0.3998(2) 0.14531(18) 0.0429(10) Uani 1 1 d .
O3 O 0.6333(3) 0.2587(2) 0.1210(2) 0.0524(11) Uani 1 1 d .
O4 O 0.6426(2) 0.5445(2) 0.15257(16) 0.0382(9) Uani 1 1 d .
O5 O 0.4019(3) 0.3041(2) 0.04731(18) 0.0464(10) Uani 1 1 d .
O6 O 0.4626(2) 0.38870(18) 0.19453(16) 0.0351(8) Uani 1 1 d .
O7 O 0.4400(2) 0.64344(18) 0.08128(16) 0.0347(8) Uani 1 1 d .
O8 O 0.3048(2) 0.53455(19) 0.13963(15) 0.0342(8) Uani 1 1 d .
O9 O 0.2577(2) 0.4710(2) 0.00695(16) 0.0389(9) Uani 1 1 d .
O10 O 0.6281(2) 0.41320(18) 0.05356(15) 0.0289(8) Uani 1 1 d D
H10 H 0.581(2) 0.425(4) 0.065(3) 0.07(3) Uiso 1 1 d D
O11 O 0.4493(2) 0.4844(2) 0.05198(17) 0.0339(8) Uani 1 1 d D
H11A H 0.476(10) 0.503(8) 0.025(5) 0.09(6) Uiso 0.50 1 d PD
H11B H 0.463(8) 0.446(3) 0.064(5) 0.04(4) Uiso 0.50 1 d PD
N1 N 0.8788(4) 0.2614(3) 0.0369(3) 0.0690(18) Uani 1 1 d D
N2 N 0.7614(4) 0.3560(3) 0.2723(2) 0.0560(14) Uani 1 1 d .
N3 N 0.5509(4) 0.1171(3) 0.1395(3) 0.0587(15) Uani 1 1 d D
N4 N 0.5600(4) 0.5896(3) 0.2671(2) 0.0538(14) Uani 1 1 d D
N5 N 0.2769(4) 0.2239(3) 0.1217(3) 0.0692(18) Uani 1 1 d .
N6 N 0.4355(4) 0.2702(3) 0.2776(2) 0.0516(14) Uani 1 1 d .
N7 N 0.4443(4) 0.8015(3) 0.0779(3) 0.0631(16) Uani 1 1 d .
N8 N 0.1797(3) 0.4477(3) 0.2104(2) 0.0515(14) Uani 1 1 d .
N9 N 0.1329(3) 0.4271(3) -0.0808(2) 0.0460(12) Uani 1 1 d .
C1 C 0.8226(15) 0.3119(12) -0.0512(15) 0.101(8) Uani 0.50 1 d PD
C1' C 0.8359(12) 0.3429(11) -0.0480(16) 0.101(8) Uani 0.50 1 d PD
C2 C 0.892(2) 0.3165(12) -0.0062(10) 0.091(9) Uani 0.50 1 d PD
C2' C 0.892(2) 0.2878(14) -0.0244(9) 0.091(9) Uani 0.50 1 d PD
C3 C 0.87(5) 0.187(9) 0.03(4) 0.133(15) Uani 0.50 1 d PD
C3' C 0.87(5) 0.187(9) 0.03(4) 0.133(15) Uani 0.50 1 d PD
C4 C 0.9545(7) 0.2774(8) 0.0745(5) 0.130(5) Uani 1 1 d .
C5 C 0.8569(4) 0.3919(4) 0.1886(3) 0.0546(17) Uani 1 1 d .
H5A H 0.8658 0.4377 0.2081 0.065 Uiso 1 1 calc R
H5B H 0.9116 0.3786 0.1697 0.065 Uiso 1 1 calc R
C6 C 0.8371(5) 0.3394(4) 0.2350(3) 0.066(2) Uani 1 1 d .
H6A H 0.8880 0.3345 0.2611 0.079 Uiso 1 1 calc R
H6B H 0.8273 0.2937 0.2156 0.079 Uiso 1 1 calc R
C7 C 0.7435(6) 0.2928(5) 0.3054(4) 0.087(3) Uani 1 1 d .
H7A H 0.7935 0.2807 0.3297 0.131 Uiso 1 1 calc R
H7B H 0.7310 0.2545 0.2779 0.131 Uiso 1 1 calc R
H7C H 0.6938 0.3006 0.3309 0.131 Uiso 1 1 calc R
C8 C 0.7770(7) 0.4118(5) 0.3119(4) 0.093(3) Uani 1 1 d .
H8A H 0.7281 0.4170 0.3385 0.140 Uiso 1 1 calc R
H8B H 0.7850 0.4552 0.2895 0.140 Uiso 1 1 calc R
H8C H 0.8289 0.4019 0.3351 0.140 Uiso 1 1 calc R
C9 C 0.6734(5) 0.2004(4) 0.1423(5) 0.089(2) Uani 1 1 d .
H9A H 0.6726 0.2027 0.1860 0.106 Uiso 1 1 calc R
H9B H 0.7342 0.2024 0.1300 0.106 Uiso 1 1 calc R
C10 C 0.6402(5) 0.1347(4) 0.1251(5) 0.089(2) Uani 1 1 d .
H10A H 0.6773 0.0983 0.1429 0.106 Uiso 1 1 calc R
H10B H 0.6463 0.1309 0.0816 0.106 Uiso 1 1 calc R
C11 C 0.534(3) 0.0760(12) 0.0865(10) 0.105(12) Uani 0.50 1 d PD
C11' C 0.524(2) 0.0557(11) 0.1030(12) 0.098(11) Uani 0.50 1 d PD
C12 C 0.5384(9) 0.0882(7) 0.1973(5) 0.147(6) Uani 1 1 d .
C13 C 0.6857(4) 0.5776(4) 0.1986(3) 0.0559(18) Uani 1 1 d D
C14 C 0.6280(9) 0.6263(7) 0.2364(6) 0.060(4) Uani 0.50 1 d PD
C14' C 0.6465(11) 0.5636(9) 0.2592(6) 0.069(4) Uani 0.50 1 d P
C15 C 0.5914(12) 0.5396(9) 0.3122(6) 0.083(4) Uani 0.50 1 d PD
C15' C 0.5233(13) 0.5737(10) 0.3250(6) 0.083(4) Uani 0.50 1 d PD
C16 C 0.4970(11) 0.6352(10) 0.2974(8) 0.082(4) Uani 0.50 1 d PD
C16' C 0.5616(12) 0.6676(8) 0.2648(8) 0.082(4) Uani 0.50 1 d PD
C17 C 0.3525(5) 0.2499(5) 0.0273(3) 0.070(2) Uani 1 1 d .
H17A H 0.3885 0.2072 0.0277 0.084 Uiso 1 1 calc R
H17B H 0.3373 0.2595 -0.0145 0.084 Uiso 1 1 calc R
C18 C 0.2741(8) 0.2341(6) 0.0585(5) 0.125(5) Uani 1 1 d .
H18A H 0.2332 0.2726 0.0503 0.150 Uiso 1 1 calc R
H18B H 0.2495 0.1913 0.0407 0.150 Uiso 1 1 calc R
C19 C 0.2960(6) 0.1536(5) 0.1391(5) 0.095(3) Uani 1 1 d .
H19A H 0.2523 0.1220 0.1229 0.143 Uiso 1 1 calc R
H19B H 0.2963 0.1504 0.1824 0.143 Uiso 1 1 calc R
H19C H 0.3525 0.1404 0.1240 0.143 Uiso 1 1 calc R
C20 C 0.1923(6) 0.2410(6) 0.1429(6) 0.131(5) Uani 1 1 d .
H20A H 0.1790 0.2897 0.1333 0.196 Uiso 1 1 calc R
H20B H 0.1904 0.2345 0.1859 0.196 Uiso 1 1 calc R
H20C H 0.1500 0.2102 0.1240 0.196 Uiso 1 1 calc R
C21 C 0.4455(5) 0.3969(3) 0.2534(3) 0.060(2) Uani 1 1 d .
C22 C 0.4713(12) 0.3399(8) 0.2933(5) 0.076(5) Uani 0.60 1 d P
C22' C 0.3994(17) 0.3395(8) 0.2800(7) 0.062(6) Uani 0.40 1 d P
C23 C 0.4721(11) 0.2171(8) 0.3176(6) 0.083(4) Uani 0.60 1 d P
C23' C 0.5178(17) 0.2612(13) 0.3087(9) 0.083(4) Uani 0.40 1 d P
C24 C 0.3412(11) 0.2686(9) 0.2854(6) 0.084(4) Uani 0.60 1 d P
C24' C 0.3707(16) 0.2149(13) 0.2943(10) 0.084(4) Uani 0.40 1 d P
C25 C 0.4179(4) 0.6875(3) 0.1279(3) 0.0455(15) Uani 1 1 d .
H25A H 0.4307 0.6633 0.1656 0.055 Uiso 1 1 calc R
H25B H 0.3552 0.6960 0.1263 0.055 Uiso 1 1 calc R
C26 C 0.4634(5) 0.7569(3) 0.1278(3) 0.065(2) Uani 1 1 d .
H26A H 0.4483 0.7822 0.1645 0.078 Uiso 1 1 calc R
H26B H 0.5260 0.7482 0.1289 0.078 Uiso 1 1 calc R
C27 C 0.3567(7) 0.8216(6) 0.0744(4) 0.115(4) Uani 1 1 d .
H27A H 0.3205 0.7798 0.0728 0.173 Uiso 1 1 calc R
H27B H 0.3473 0.8496 0.0386 0.173 Uiso 1 1 calc R
H27C H 0.3418 0.8494 0.1093 0.173 Uiso 1 1 calc R
C28 C 0.4988(9) 0.8634(5) 0.0805(5) 0.136(5) Uani 1 1 d .
H28A H 0.4882 0.8925 0.0455 0.204 Uiso 1 1 calc R
H28B H 0.5592 0.8492 0.0814 0.204 Uiso 1 1 calc R
H28C H 0.4857 0.8902 0.1162 0.204 Uiso 1 1 calc R
C29 C 0.2593(4) 0.5582(3) 0.1877(3) 0.0495(16) Uani 1 1 d .
H29A H 0.2487 0.6090 0.1831 0.059 Uiso 1 1 calc R
H29B H 0.2941 0.5514 0.2239 0.059 Uiso 1 1 calc R
C30 C 0.1752(5) 0.5216(4) 0.1948(3) 0.068(2) Uani 1 1 d .
H30A H 0.1422 0.5461 0.2257 0.082 Uiso 1 1 calc R
H30B H 0.1427 0.5259 0.1573 0.082 Uiso 1 1 calc R
C31 C 0.1987(6) 0.4387(6) 0.2726(4) 0.111(4) Uani 1 1 d .
H31A H 0.1572 0.4651 0.2961 0.167 Uiso 1 1 calc R
H31B H 0.2567 0.4558 0.2810 0.167 Uiso 1 1 calc R
H31C H 0.1951 0.3890 0.2828 0.167 Uiso 1 1 calc R
C32 C 0.0955(5) 0.4186(6) 0.1984(5) 0.110(4) Uani 1 1 d .
H32A H 0.0952 0.3689 0.2089 0.165 Uiso 1 1 calc R
H32B H 0.0819 0.4238 0.1563 0.165 Uiso 1 1 calc R
H32C H 0.0525 0.4434 0.2220 0.165 Uiso 1 1 calc R
C33 C 0.1793(4) 0.4442(4) 0.0235(3) 0.0489(16) Uani 1 1 d .
H33A H 0.1609 0.4674 0.0604 0.059 Uiso 1 1 calc R
H33B H 0.1860 0.3937 0.0320 0.059 Uiso 1 1 calc R
C34 C 0.1097(4) 0.4535(4) -0.0231(3) 0.0495(16) Uani 1 1 d .
H34A H 0.0572 0.4291 -0.0098 0.059 Uiso 1 1 calc R
H34B H 0.0960 0.5038 -0.0266 0.059 Uiso 1 1 calc R
C35 C 0.1509(5) 0.3524(4) -0.0798(4) 0.066(2) Uani 1 1 d .
H35A H 0.2015 0.3435 -0.0551 0.099 Uiso 1 1 calc R
H35B H 0.1617 0.3361 -0.1202 0.099 Uiso 1 1 calc R
H35C H 0.1015 0.3274 -0.0636 0.099 Uiso 1 1 calc R
C36 C 0.0664(5) 0.4429(5) -0.1237(4) 0.086(3) Uani 1 1 d .
H36A H 0.0151 0.4152 -0.1150 0.129 Uiso 1 1 calc R
H36B H 0.0868 0.4315 -0.1635 0.129 Uiso 1 1 calc R
H36C H 0.0522 0.4928 -0.1217 0.129 Uiso 1 1 calc R
C37 C 0.6361(7) 0.4361(6) 0.4908(4) 0.096(3) Uani 1 1 d .
C38 C 0.5943(8) 0.4567(6) 0.5395(5) 0.111(4) Uani 1 1 d .
H38 H 0.5395 0.4372 0.5476 0.133 Uiso 1 1 calc R
C39 C 0.6272(9) 0.5039(6) 0.5772(5) 0.115(4) Uani 1 1 d D
H39 H 0.5947 0.5204 0.6098 0.137 Uiso 1 1 calc R
C40 C 0.7067(10) 0.5270(6) 0.5678(5) 0.131(5) Uani 1 1 d D
H40 H 0.7315 0.5591 0.5950 0.157 Uiso 1 1 calc R
C41 C 0.7524(11) 0.5060(8) 0.5211(6) 0.166(7) Uani 1 1 d D
H41 H 0.8092 0.5227 0.5156 0.200 Uiso 1 1 calc R
C42 C 0.7169(10) 0.4607(7) 0.4817(5) 0.145(6) Uani 1 1 d D
H42 H 0.7484 0.4463 0.4480 0.174 Uiso 1 1 calc R
C43 C 0.5993(9) 0.3821(9) 0.4497(6) 0.183(8) Uani 1 1 d .
H43A H 0.5500 0.3596 0.4685 0.274 Uiso 1 1 calc R
H43B H 0.6431 0.3469 0.4410 0.274 Uiso 1 1 calc R
H43C H 0.5808 0.4047 0.4129 0.274 Uiso 1 1 calc R

loop_
_atom_site_aniso_label
_atom_site_aniso_U_11
_atom_site_aniso_U_22
_atom_site_aniso_U_33
_atom_site_aniso_U_23
_atom_site_aniso_U_13
_atom_site_aniso_U_12
Sm1 0.02393(14) 0.03601(16) 0.02390(14) 0.00236(11) 0.00152(10) 0.00208(11)
K1 0.0550(8) 0.0526(8) 0.0385(7) 0.0033(6) -0.0041(6) -0.0148(7)
K2 0.0291(6) 0.0456(7) 0.0354(6) 0.0058(5) 0.0017(5) 0.0011(5)
K3 0.0333(6) 0.0361(6) 0.0361(6) 0.0020(5) -0.0003(5) 0.0035(5)
K4 0.0427(7) 0.0349(6) 0.0371(7) 0.0065(5) 0.0021(5) 0.0052(5)
K5 0.0305(6) 0.0337(6) 0.0296(6) 0.0008(5) -0.0019(5) -0.0010(5)
K6 0.0546(8) 0.0381(7) 0.0685(10) -0.0104(7) -0.0272(7) 0.0106(6)
Na1 0.0279(11) 0.0403(12) 0.0417(12) -0.0001(10) 0.0109(9) -0.0073(9)
Na2 0.0302(11) 0.0337(11) 0.0355(11) 0.0041(9) -0.0031(9) -0.0031(9)
O1 0.102(4) 0.143(5) 0.041(3) -0.027(3) -0.024(3) 0.101(4)
O2 0.030(2) 0.049(2) 0.049(2) 0.0121(19) -0.0089(18) -0.0004(18)
O3 0.044(2) 0.034(2) 0.080(3) 0.011(2) 0.014(2) 0.0102(19)
O4 0.032(2) 0.052(2) 0.031(2) -0.0021(17) -0.0009(16) -0.0018(17)
O5 0.051(3) 0.047(2) 0.041(2) 0.0122(19) 0.0028(19) 0.007(2)
O6 0.036(2) 0.034(2) 0.035(2) 0.0056(16) 0.0024(16) -0.0020(16)
O7 0.035(2) 0.033(2) 0.036(2) -0.0006(16) 0.0027(16) -0.0001(16)
O8 0.033(2) 0.041(2) 0.0286(19) -0.0007(16) 0.0086(15) 0.0028(17)
O9 0.029(2) 0.050(2) 0.037(2) 0.0047(18) -0.0005(16) -0.0146(17)
O10 0.0273(19) 0.0320(19) 0.0274(19) 0.0030(15) 0.0034(15) -0.0022(16)
O11 0.028(2) 0.044(2) 0.030(2) -0.0017(19) 0.0038(16) 0.0077(18)
N1 0.067(4) 0.081(4) 0.059(4) 0.028(3) 0.008(3) 0.036(4)
N2 0.057(3) 0.070(4) 0.041(3) 0.016(3) -0.009(3) -0.001(3)
N3 0.055(3) 0.031(3) 0.090(5) 0.006(3) 0.000(3) -0.003(2)
N4 0.060(4) 0.070(4) 0.031(3) -0.013(3) -0.001(2) -0.004(3)
N5 0.068(4) 0.069(4) 0.071(4) 0.014(3) -0.005(3) -0.027(3)
N6 0.076(4) 0.045(3) 0.035(3) 0.015(2) 0.007(3) -0.003(3)
N7 0.086(5) 0.036(3) 0.067(4) 0.010(3) 0.014(3) 0.008(3)
N8 0.036(3) 0.057(3) 0.062(4) 0.015(3) 0.018(2) 0.002(2)
N9 0.036(3) 0.046(3) 0.056(3) -0.001(2) -0.009(2) -0.007(2)
C1 0.144(11) 0.099(19) 0.061(6) 0.042(14) 0.047(8) 0.115(13)
C1' 0.144(11) 0.099(19) 0.061(6) 0.042(14) 0.047(8) 0.115(13)
C2 0.054(5) 0.16(2) 0.060(12) 0.045(13) 0.037(10) 0.063(14)
C2' 0.054(5) 0.16(2) 0.060(12) 0.045(13) 0.037(10) 0.063(14)
C3 0.12(3) 0.091(8) 0.18(4) -0.033(11) 0.02(2) 0.009(8)
C3' 0.12(3) 0.091(8) 0.18(4) -0.033(11) 0.02(2) 0.009(8)
C4 0.088(7) 0.222(15) 0.080(7) -0.011(8) -0.020(6) 0.022(8)
C5 0.038(3) 0.065(4) 0.060(4) 0.011(3) -0.009(3) 0.001(3)
C6 0.062(5) 0.071(5) 0.065(5) 0.010(4) -0.018(4) 0.007(4)
C7 0.092(7) 0.076(6) 0.095(7) 0.021(5) -0.008(5) -0.003(5)
C8 0.120(8) 0.067(5) 0.093(7) -0.001(5) -0.028(6) 0.022(5)
C9 0.062(4) 0.049(3) 0.154(6) 0.020(4) -0.009(4) 0.009(3)
C10 0.062(4) 0.049(3) 0.154(6) 0.020(4) -0.009(4) 0.009(3)
C11 0.17(3) 0.058(16) 0.088(16) 0.003(14) 0.011(16) 0.061(18)
C11' 0.13(2) 0.039(12) 0.12(2) 0.004(12) -0.059(18) -0.023(13)
C12 0.193(13) 0.140(10) 0.110(9) 0.078(8) 0.075(9) 0.090(10)
C13 0.045(4) 0.079(5) 0.044(4) -0.019(3) 0.000(3) -0.015(3)
C14 0.072(10) 0.055(9) 0.052(8) -0.014(7) -0.011(7) -0.007(7)
C14' 0.082(11) 0.081(11) 0.045(8) -0.027(8) -0.030(8) 0.015(9)
C15 0.107(11) 0.101(11) 0.042(6) -0.007(6) 0.006(7) -0.035(9)
C15' 0.107(11) 0.101(11) 0.042(6) -0.007(6) 0.006(7) -0.035(9)
C16 0.084(9) 0.093(10) 0.069(8) -0.025(7) -0.016(6) 0.016(7)
C16' 0.084(9) 0.093(10) 0.069(8) -0.025(7) -0.016(6) 0.016(7)
C17 0.072(5) 0.081(6) 0.057(5) -0.011(4) 0.005(4) -0.001(4)
C18 0.166(12) 0.122(9) 0.086(7) 0.001(6) -0.034(7) -0.077(8)
C19 0.080(6) 0.084(7) 0.121(8) 0.002(6) -0.021(6) -0.006(5)
C20 0.060(6) 0.105(8) 0.228(15) 0.032(9) 0.003(7) -0.018(6)
C21 0.101(6) 0.038(3) 0.041(4) 0.003(3) 0.029(4) -0.006(4)
C22 0.120(13) 0.079(10) 0.029(6) 0.016(6) -0.022(7) -0.039(9)
C22' 0.131(19) 0.023(8) 0.031(9) -0.004(6) 0.031(11) 0.001(10)
C23 0.112(12) 0.089(10) 0.048(6) 0.033(7) 0.009(7) 0.030(8)
C23' 0.112(12) 0.089(10) 0.048(6) 0.033(7) 0.009(7) 0.030(8)
C24 0.097(10) 0.092(10) 0.064(7) 0.023(7) 0.021(7) -0.010(8)
C24' 0.097(10) 0.092(10) 0.064(7) 0.023(7) 0.021(7) -0.010(8)
C25 0.063(4) 0.040(3) 0.034(3) -0.003(3) -0.002(3) 0.000(3)
C26 0.087(6) 0.042(4) 0.066(5) -0.009(3) -0.005(4) 0.001(4)
C27 0.128(9) 0.131(9) 0.087(7) 0.024(6) 0.015(6) 0.077(8)
C28 0.220(15) 0.054(5) 0.133(10) -0.009(6) 0.054(10) -0.044(7)
C29 0.057(4) 0.050(4) 0.042(3) -0.004(3) 0.025(3) 0.003(3)
C30 0.060(5) 0.081(5) 0.063(5) -0.001(4) 0.025(4) 0.017(4)
C31 0.074(6) 0.187(12) 0.074(6) 0.062(7) 0.019(5) 0.042(7)
C32 0.052(5) 0.131(9) 0.148(10) -0.035(8) 0.034(6) -0.012(5)
C33 0.039(3) 0.066(4) 0.042(3) 0.000(3) 0.002(3) -0.018(3)
C34 0.025(3) 0.058(4) 0.066(4) -0.010(3) 0.004(3) -0.007(3)
C35 0.057(4) 0.054(4) 0.086(6) -0.013(4) 0.012(4) -0.014(4)
C36 0.067(5) 0.093(6) 0.097(7) 0.034(5) -0.043(5) -0.031(5)
C37 0.111(8) 0.109(8) 0.066(6) -0.007(5) -0.005(6) -0.024(6)
C38 0.120(9) 0.132(9) 0.081(7) -0.019(7) 0.025(6) -0.035(8)
C39 0.154(11) 0.091(8) 0.099(8) 0.000(6) 0.030(8) -0.022(8)
C40 0.206(15) 0.102(8) 0.085(8) -0.001(6) 0.014(9) -0.067(10)
C41 0.219(17) 0.164(13) 0.117(11) -0.030(10) 0.055(11) -0.115(13)
C42 0.174(13) 0.154(12) 0.107(9) -0.011(9) 0.045(9) -0.091(11)
C43 0.156(13) 0.29(2) 0.107(10) -0.068(12) 0.010(9) -0.102(14)

loop_
_atom_type_symbol
_atom_type_description
_atom_type_scat_dispersion_real
_atom_type_scat_dispersion_imag
_atom_type_scat_source
C C 0.0033 0.0016 'International Tables Vol C Tables 4.2.6.8 and 6.1.1.4'
H H 0.0000 0.0000 'International Tables Vol C Tables 4.2.6.8 and 6.1.1.4'
N N 0.0061 0.0033 'International Tables Vol C Tables 4.2.6.8 and 6.1.1.4'
Na Na 0.0362 0.0249 'International Tables Vol C Tables 4.2.6.8 and 6.1.1.4'
O O 0.0106 0.0060 'International Tables Vol C Tables 4.2.6.8 and 6.1.1.4'
Sm Sm -0.1638 3.4418 'International Tables Vol C Tables 4.2.6.8 and 6.1.1.4'
K K 0.2009 0.2494 'International Tables Vol C Tables 4.2.6.8 and 6.1.1.4'

loop_
_geom_angle_atom_site_label_1
_geom_angle_atom_site_label_2
_geom_angle_atom_site_label_3
_geom_angle
_geom_angle_site_symmetry_1
_geom_angle_site_symmetry_3
O1 Sm1 O8 103.73(16) . 3_665
O1 Sm1 O11 167.5(2) . 3_665
O8 Sm1 O11 86.74(13) 3_665 3_665
O1 Sm1 O9 100.6(2) . 3_665
O8 Sm1 O9 92.11(13) 3_665 3_665
O11 Sm1 O9 85.61(14) 3_665 3_665
O1 Sm1 O10 79.21(16) . .
O8 Sm1 O10 176.39(13) 3_665 .
O11 Sm1 O10 90.60(13) 3_665 .
O9 Sm1 O10 85.25(12) 3_665 .
O1 Sm1 O7 89.7(2) . 3_665
O8 Sm1 O7 89.14(13) 3_665 3_665
O11 Sm1 O7 83.62(13) 3_665 3_665
O9 Sm1 O7 169.07(13) 3_665 3_665
O10 Sm1 O7 93.00(12) . 3_665
O1 Sm1 Na2 80.39(13) . .
O8 Sm1 Na2 133.35(10) 3_665 .
O11 Sm1 Na2 97.49(10) 3_665 .
O9 Sm1 Na2 42.56(10) 3_665 .
O10 Sm1 Na2 44.63(9) . .
O7 Sm1 Na2 137.50(9) 3_665 .
O1 Sm1 K5 132.86(13) . 3_665
O8 Sm1 K5 50.61(9) 3_665 3_665
O11 Sm1 K5 50.05(10) 3_665 3_665
O9 Sm1 K5 116.88(10) 3_665 3_665
O10 Sm1 K5 128.73(9) . 3_665
O7 Sm1 K5 56.50(9) 3_665 3_665
Na2 Sm1 K5 146.75(4) . 3_665
O1 Sm1 K1 65.20(19) . .
O8 Sm1 K1 133.37(10) 3_665 .
O11 Sm1 K1 102.68(10) 3_665 .
O9 Sm1 K1 133.67(9) 3_665 .
O10 Sm1 K1 49.69(9) . .
O7 Sm1 K1 47.97(9) 3_665 .
Na2 Sm1 K1 91.14(4) . .
K5 Sm1 K1 102.04(3) 3_665 .
O1 Sm1 K6 138.22(18) . 3_665
O8 Sm1 K6 48.17(9) 3_665 3_665
O11 Sm1 K6 54.20(10) 3_665 3_665
O9 Sm1 K6 58.56(10) 3_665 3_665
O10 Sm1 K6 128.22(9) . 3_665
O7 Sm1 K6 115.54(9) 3_665 3_665
Na2 Sm1 K6 98.27(4) . 3_665
K5 Sm1 K6 59.05(3) 3_665 3_665
K1 Sm1 K6 155.86(3) . 3_665
O1 Sm1 Na1 36.79(12) . .
O8 Sm1 Na1 139.58(9) 3_665 .
O11 Sm1 Na1 133.60(10) 3_665 .
O9 Sm1 Na1 89.28(10) 3_665 .
O10 Sm1 Na1 43.00(9) . .
O7 Sm1 Na1 96.80(9) 3_665 .
Na2 Sm1 Na1 52.58(5) . .
K5 Sm1 Na1 153.27(4) 3_665 .
K1 Sm1 Na1 52.07(4) . .
K6 Sm1 Na1 147.62(4) 3_665 .
O1 Sm1 K3 132.09(12) . .
O8 Sm1 K3 110.82(9) 3_665 .
O11 Sm1 K3 46.57(10) 3_665 .
O9 Sm1 K3 47.48(10) 3_665 .
O10 Sm1 K3 65.57(9) . .
O7 Sm1 K3 122.18(9) 3_665 .
Na2 Sm1 K3 51.78(4) . .
K5 Sm1 K3 94.97(3) 3_665 .
K1 Sm1 K3 108.25(3) . .
K6 Sm1 K3 62.68(3) 3_665 .
Na1 Sm1 K3 99.59(4) . .
O3 K1 O5 103.90(13) . .
O3 K1 O7 149.54(13) . 3_665
O5 K1 O7 97.36(12) . 3_665
O3 K1 O10 77.29(12) . .
O5 K1 O10 100.47(13) . .
O7 K1 O10 77.58(11) 3_665 .
O3 K1 N7 126.50(16) . 3_665
O5 K1 N7 103.88(17) . 3_665
O7 K1 N7 67.13(14) 3_665 3_665
O10 K1 N7 139.08(15) . 3_665
O3 K1 Na1 46.84(10) . .
O5 K1 Na1 137.67(11) . .
O7 K1 Na1 103.13(9) 3_665 .
O10 K1 Na1 50.16(9) . .
N7 K1 Na1 118.14(15) 3_665 .
O3 K1 C27 106.5(2) . 3_665
O5 K1 C27 128.5(2) . 3_665
O7 K1 C27 75.40(19) 3_665 3_665
O10 K1 C27 126.1(2) . 3_665
N7 K1 C27 25.8(2) 3_665 3_665
Na1 K1 C27 92.7(2) . 3_665
O3 K1 O1 87.48(12) . .
O5 K1 O1 151.83(14) . .
O7 K1 O1 64.22(11) 3_665 .
O10 K1 O1 56.40(12) . .
N7 K1 O1 88.87(16) 3_665 .
Na1 K1 O1 41.53(9) . .
C27 K1 O1 69.9(2) 3_665 .
O3 K1 K4 51.75(10) . .
O5 K1 K4 52.64(9) . .
O7 K1 K4 147.25(10) 3_665 .
O10 K1 K4 93.89(8) . .
N7 K1 K4 127.02(13) 3_665 .
Na1 K1 K4 94.70(5) . .
C27 K1 K4 131.5(2) 3_665 .
O1 K1 K4 135.80(9) . .
O3 K1 C25 148.40(15) . 3_665
O5 K1 C25 107.67(15) . 3_665
O7 K1 C25 22.47(12) 3_665 3_665
O10 K1 C25 95.38(13) . 3_665
N7 K1 C25 45.94(15) 3_665 3_665
Na1 K1 C25 105.19(12) . 3_665
C27 K1 C25 53.2(2) 3_665 3_665
O1 K1 C25 63.70(14) . 3_665
K4 K1 C25 159.60(12) . 3_665
O3 K1 C26 147.96(16) . 3_665
O5 K1 C26 98.83(17) . 3_665
O7 K1 C26 44.31(14) 3_665 3_665
O10 K1 C26 120.48(14) . 3_665
N7 K1 C26 23.50(15) 3_665 3_665
Na1 K1 C26 121.65(15) . 3_665
C27 K1 C26 41.5(2) 3_665 3_665
O1 K1 C26 82.84(16) . 3_665
K4 K1 C26 140.46(14) . 3_665
C25 K1 C26 25.19(15) 3_665 3_665
O3 K1 Sm1 109.47(10) . .
O5 K1 Sm1 114.36(10) . .
O7 K1 Sm1 40.75(8) 3_665 .
O10 K1 Sm1 40.36(7) . .
N7 K1 Sm1 99.12(12) 3_665 .
Na1 K1 Sm1 65.75(4) . .
C27 K1 Sm1 93.2(2) 3_665 .
O1 K1 Sm1 37.85(9) . .
K4 K1 Sm1 133.17(5) . .
C25 K1 Sm1 55.30(10) 3_665 .
C26 K1 Sm1 80.48(12) 3_665 .
O3 K1 H10 80.5(15) . .
O5 K1 H10 83.9(5) . .
O7 K1 H10 80.3(15) 3_665 .
O10 K1 H10 16.6(5) . .
N7 K1 H10 147.2(14) 3_665 .
Na1 K1 H10 64.0(9) . .
C27 K1 H10 141.3(8) 3_665 .
O1 K1 H10 72.5(6) . .
K4 K1 H10 83.2(12) . .
C25 K1 H10 101.2(14) 3_665 .
C26 K1 H10 124.6(15) 3_665 .
Sm1 K1 H10 50.0(12) . .
O2 K2 O6 170.79(12) . .
O2 K2 O3 86.54(13) . .
O6 K2 O3 93.27(12) . .
O2 K2 O10 74.80(11) . .
O6 K2 O10 96.37(11) . .
O3 K2 O10 71.92(12) . .
O2 K2 N2 65.24(14) . .
O6 K2 N2 123.84(14) . .
O3 K2 N2 97.90(15) . .
O10 K2 N2 139.38(14) . .
O2 K2 O4 80.22(11) . .
O6 K2 O4 94.40(11) . .
O3 K2 O4 141.72(12) . .
O10 K2 O4 69.98(10) . .
N2 K2 O4 108.49(14) . .
O2 K2 Na1 45.04(10) . .
O6 K2 Na1 130.55(10) . .
O3 K2 Na1 46.49(9) . .
O10 K2 Na1 50.25(8) . .
N2 K2 Na1 93.75(13) . .
O4 K2 Na1 103.25(9) . .
O2 K2 Na2 43.68(9) . .
O6 K2 Na2 128.04(9) . .
O3 K2 Na2 105.70(10) . .
O10 K2 Na2 48.58(8) . .
N2 K2 Na2 101.24(12) . .
O4 K2 Na2 43.10(8) . .
Na1 K2 Na2 61.09(6) . .
O2 K2 K5 125.06(10) . .
O6 K2 K5 48.86(8) . .
O3 K2 K5 127.97(10) . .
O10 K2 K5 78.06(8) . .
N2 K2 K5 131.32(13) . .
O4 K2 K5 45.58(7) . .
Na1 K2 K5 128.12(6) . .
Na2 K2 K5 83.01(5) . .
O2 K2 K4 133.42(10) . .
O6 K2 K4 46.72(8) . .
O3 K2 K4 46.94(9) . .
O10 K2 K4 86.32(8) . .
N2 K2 K4 115.82(12) . .
O4 K2 K4 132.51(8) . .
Na1 K2 K4 90.39(5) . .
Na2 K2 K4 134.85(6) . .
K5 K2 K4 90.47(4) . .
O2 K2 K1 93.02(10) . .
O6 K2 K1 81.51(9) . .
O3 K2 K1 36.51(9) . .
O10 K2 K1 40.24(7) . .
N2 K2 K1 132.64(13) . .
O4 K2 K1 108.24(8) . .
Na1 K2 K1 49.17(5) . .
Na2 K2 K1 86.11(5) . .
K5 K2 K1 95.88(4) . .
K4 K2 K1 50.06(3) . .
O2 K2 K6 147.64(9) . .
O6 K2 K6 23.59(8) . .
O3 K2 K6 84.35(9) . .
O10 K2 K6 72.85(8) . .
N2 K2 K6 146.85(12) . .
O4 K2 K6 87.97(7) . .
Na1 K2 K6 110.66(5) . .
Na2 K2 K6 110.00(5) . .
K5 K2 K6 46.04(3) . .
K4 K2 K6 45.08(3) . .
K1 K2 K6 62.18(3) . .
O2 K2 H10 90.3(6) . .
O6 K2 H10 80.6(6) . .
O3 K2 H10 78.3(14) . .
O10 K2 H10 16.6(2) . .
N2 K2 H10 155.5(5) . .
O4 K2 H10 66.2(15) . .
Na1 K2 H10 65.9(5) . .
Na2 K2 H10 57.8(12) . .
K5 K2 H10 63.4(8) . .
K4 K2 H10 79.4(14) . .
K1 K2 H10 42.3(15) . .
K6 K2 H10 57.4(7) . .
O4 K3 O7 94.75(11) . .
O4 K3 O5 158.40(13) . 3_665
O7 K3 O5 91.33(12) . 3_665
O4 K3 O11 121.76(12) . 3_665
O7 K3 O11 99.17(11) . 3_665
O5 K3 O11 77.44(13) 3_665 3_665
O4 K3 O9 89.47(11) . 3_665
O7 K3 O9 165.35(11) . 3_665
O5 K3 O9 89.83(12) 3_665 3_665
O11 K3 O9 66.85(11) 3_665 3_665
O4 K3 O11 82.39(11) . .
O7 K3 O11 62.36(10) . .
O5 K3 O11 118.61(12) 3_665 .
O11 K3 O11 56.59(13) 3_665 .
O9 K3 O11 104.48(10) 3_665 .
O4 K3 Na2 43.75(9) . .
O7 K3 Na2 135.81(9) . .
O5 K3 Na2 132.77(10) 3_665 .
O11 K3 Na2 94.24(9) 3_665 .
O9 K3 Na2 45.82(8) 3_665 .
O11 K3 Na2 92.15(8) . .
O4 K3 C17 135.43(16) . 3_665
O7 K3 C17 95.44(16) . 3_665
O5 K3 C17 23.03(15) 3_665 3_665
O11 K3 C17 99.14(16) 3_665 3_665
O9 K3 C17 91.32(16) 3_665 3_665
O11 K3 C17 139.72(16) . 3_665
Na2 K3 C17 123.74(15) . 3_665
O4 K3 K5 46.13(8) . .
O7 K3 K5 54.45(8) . .
O5 K3 K5 145.66(9) 3_665 .
O11 K3 K5 102.89(9) 3_665 .
O9 K3 K5 122.36(8) 3_665 .
O11 K3 K5 46.84(7) . .
Na2 K3 K5 81.57(5) . .
C17 K3 K5 144.93(14) 3_665 .
O4 K3 K1 140.60(9) . 3_665
O7 K3 K1 47.13(8) . 3_665
O5 K3 K1 45.03(9) 3_665 3_665
O11 K3 K1 80.63(8) 3_665 3_665
O9 K3 K1 129.93(9) 3_665 3_665
O11 K3 K1 86.09(8) . 3_665
Na2 K3 K1 174.72(6) . 3_665
C17 K3 K1 56.44(14) 3_665 3_665
K5 K3 K1 100.73(4) . 3_665
O4 K3 Sm1 94.85(9) . .
O7 K3 Sm1 128.97(8) . .
O5 K3 Sm1 97.37(9) 3_665 .
O11 K3 Sm1 36.27(8) 3_665 .
O9 K3 Sm1 36.49(7) 3_665 .
O11 K3 Sm1 69.53(7) . .
Na2 K3 Sm1 58.72(4) . .
C17 K3 Sm1 111.42(13) 3_665 .
K5 K3 Sm1 102.42(3) . .
K1 K3 Sm1 116.02(4) 3_665 .
O4 K3 K6 141.41(9) . 3_665
O7 K3 K6 122.49(9) . 3_665
O5 K3 K6 42.91(9) 3_665 3_665
O11 K3 K6 48.48(9) 3_665 3_665
O9 K3 K6 51.95(8) 3_665 3_665
O11 K3 K6 104.84(8) . 3_665
Na2 K3 K6 97.70(5) . 3_665
C17 K3 K6 57.08(13) 3_665 3_665
K5 K3 K6 151.35(4) . 3_665
K1 K3 K6 77.98(4) 3_665 3_665
Sm1 K3 K6 55.21(3) . 3_665
O4 K3 H11A 93(3) . .
O7 K3 H11A 67(3) . .
O5 K3 H11A 108(3) 3_665 .
O11 K3 H11A 45(2) 3_665 .
O9 K3 H11A 98(3) 3_665 .
O11 K3 H11A 12(2) . .
Na2 K3 H11A 96(4) . .
C17 K3 H11A 131(3) 3_665 .
K5 K3 H11A 59(2) . .
K1 K3 H11A 82(3) 3_665 .
Sm1 K3 H11A 62(3) . .
K6 K3 H11A 93(2) 3_665 .
O6 K4 O3 96.82(12) . .
O6 K4 O5 89.89(12) . .
O3 K4 O5 96.97(14) . .
O6 K4 N6 64.75(13) . .
O3 K4 N6 115.55(16) . .
O5 K4 N6 139.95(15) . .
O6 K4 N3 152.22(15) . .
O3 K4 N3 63.84(14) . .
O5 K4 N3 111.17(16) . .
N6 K4 N3 104.15(17) . .
O6 K4 N5 104.45(16) . .
O3 K4 N5 149.07(17) . .
O5 K4 N5 61.41(15) . .
N6 K4 N5 93.97(18) . .
N3 K4 N5 101.60(17) . .
O6 K4 K1 100.32(9) . .
O3 K4 K1 48.69(10) . .
O5 K4 K1 48.70(9) . .
N6 K4 K1 158.88(12) . .
N3 K4 K1 82.09(13) . .
N5 K4 K1 104.64(13) . .
O6 K4 K6 49.31(8) . .
O3 K4 K6 122.15(10) . .
O5 K4 K6 48.93(9) . .
N6 K4 K6 92.37(12) . .
N3 K4 K6 157.74(13) . .
N5 K4 K6 61.84(13) . .
K1 K4 K6 87.81(5) . .
O6 K4 K2 47.41(8) . .
O3 K4 K2 49.82(10) . .
O5 K4 K2 100.19(10) . .
N6 K4 K2 85.29(12) . .
N3 K4 K2 108.83(11) . .
N5 K4 K2 148.80(13) . .
K1 K4 K2 73.63(4) . .
K6 K4 K2 87.01(4) . .
O4 K5 O6 104.00(12) . .
O4 K5 O11 94.62(12) . .
O6 K5 O11 85.55(12) . .
O4 K5 O8 157.72(12) . .
O6 K5 O8 91.12(11) . .
O11 K5 O8 69.98(11) . .
O4 K5 N4 66.70(14) . .
O6 K5 N4 105.08(15) . .
O11 K5 N4 160.07(15) . .
O8 K5 N4 125.46(14) . .
O4 K5 O7 90.86(11) . .
O6 K5 O7 148.57(11) . .
O11 K5 O7 65.49(11) . .
O8 K5 O7 68.36(10) . .
N4 K5 O7 106.22(14) . .
O4 K5 K6 134.12(10) . .
O6 K5 K6 48.35(8) . .
O11 K5 K6 53.99(9) . .
O8 K5 K6 48.76(8) . .
N4 K5 K6 144.77(12) . .
O7 K5 K6 101.82(8) . .
O4 K5 Sm1 118.73(9) . 3_665
O6 K5 Sm1 108.70(8) . 3_665
O11 K5 Sm1 40.49(8) . 3_665
O8 K5 Sm1 39.50(7) . 3_665
N4 K5 Sm1 142.47(13) . 3_665
O7 K5 Sm1 40.74(7) . 3_665
K6 K5 Sm1 61.08(3) . 3_665
O4 K5 K2 55.75(9) . .
O6 K5 K2 48.31(8) . .
O11 K5 K2 87.76(9) . .
O8 K5 K2 135.89(9) . .
N4 K5 K2 87.08(12) . .
O7 K5 K2 136.16(8) . .
K6 K5 K2 87.24(4) . .
Sm1 K5 K2 128.02(4) 3_665 .
O4 K5 K3 48.59(8) . .
O6 K5 K3 127.11(9) . .
O11 K5 K3 59.25(9) . .
O8 K5 K3 109.16(8) . .
N4 K5 K3 101.41(12) . .
O7 K5 K3 47.74(7) . .
K6 K5 K3 113.23(4) . .
Sm1 K5 K3 70.40(3) 3_665 .
K2 K5 K3 89.09(4) . .
O4 K5 Na2 21.70(9) . .
O6 K5 Na2 90.97(8) . .
O11 K5 Na2 76.24(8) . .
O8 K5 Na2 145.87(8) . .
N4 K5 Na2 86.61(12) . .
O7 K5 Na2 93.54(8) . .
K6 K5 Na2 112.67(5) . .
Sm1 K5 Na2 108.44(4) 3_665 .
K2 K5 Na2 44.73(3) . .
K3 K5 Na2 45.90(3) . .
O4 K5 H11B 93(3) . .
O6 K5 H11B 69.5(10) . .
O11 K5 H11B 17.1(5) . .
O8 K5 H11B 77(2) . .
N4 K5 H11B 158(2) . .
O7 K5 H11B 82.5(6) . .
K6 K5 H11B 47(2) . .
Sm1 K5 H11B 55.2(13) 3_665 .
K2 K5 H11B 73.0(14) . .
K3 K5 H11B 69(2) . .
Na2 K5 H11B 72(3) . .
O5 K6 O6 91.15(13) . .
O5 K6 O8 144.33(13) . .
O6 K6 O8 93.56(12) . .
O5 K6 O11 77.75(12) . .
O6 K6 O11 82.54(11) . .
O8 K6 O11 67.89(11) . .
O5 K6 O9 87.29(12) . .
O6 K6 O9 144.81(11) . .
O8 K6 O9 69.01(11) . .
O11 K6 O9 62.77(10) . .
O5 K6 N8 152.86(14) . .
O6 K6 N8 100.05(14) . .
O8 K6 N8 60.06(12) . .
O11 K6 N8 127.94(13) . .
O9 K6 N8 97.05(12) . .
O5 K6 N5 57.72(15) . .
O6 K6 N5 96.94(14) . .
O8 K6 N5 155.45(15) . .
O11 K6 N5 135.46(15) . .
O9 K6 N5 111.54(13) . .
N8 K6 N5 96.17(16) . .
O5 K6 K4 50.54(9) . .
O6 K6 K4 49.17(8) . .
O8 K6 K4 142.52(9) . .
O11 K6 K4 98.78(9) . .
O9 K6 K4 137.59(9) . .
N8 K6 K4 122.20(11) . .
N5 K6 K4 53.68(12) . .
O5 K6 C17 20.08(16) . .
O6 K6 C17 104.33(16) . .
O8 K6 C17 153.26(17) . .
O11 K6 C17 94.55(16) . .
O9 K6 C17 85.20(16) . .
N8 K6 C17 133.31(17) . .
N5 K6 C17 42.14(18) . .
K4 K6 C17 57.04(14) . .
O5 K6 K5 111.74(11) . .
O6 K6 K5 49.50(8) . .
O8 K6 K5 50.33(8) . .
O11 K6 K5 48.91(8) . .
O9 K6 K5 98.95(8) . .
N8 K6 K5 94.10(11) . .
N5 K6 K5 146.22(12) . .
K4 K6 K5 93.93(4) . .
C17 K6 K5 131.81(14) . .
O5 K6 Sm1 106.60(10) . 3_665
O6 K6 Sm1 108.64(9) . 3_665
O8 K6 Sm1 38.88(8) . 3_665
O11 K6 Sm1 39.80(8) . 3_665
O9 K6 Sm1 39.57(7) . 3_665
N8 K6 Sm1 93.20(10) . 3_665
N5 K6 Sm1 150.73(12) . 3_665
K4 K6 Sm1 138.54(5) . 3_665
C17 K6 Sm1 115.14(15) . 3_665
K5 K6 Sm1 59.87(3) . 3_665
O5 K6 K3 45.37(9) . 3_665
O6 K6 K3 112.54(9) . 3_665
O8 K6 K3 100.96(9) . 3_665
O11 K6 K3 46.50(8) . 3_665
O9 K6 K3 46.78(8) . 3_665
N8 K6 K3 143.67(11) . 3_665
N5 K6 K3 95.40(12) . 3_665
K4 K6 K3 92.10(4) . 3_665
C17 K6 K3 53.95(14) . 3_665
K5 K6 K3 95.11(5) . 3_665
Sm1 K6 K3 62.11(3) 3_665 3_665
O5 K6 H11B 67(2) . .
O6 K6 H11B 73(2) . .
O8 K6 H11B 81.1(16) . .
O11 K6 H11B 15.5(8) . .
O9 K6 H11B 74.4(19) . .
N8 K6 H11B 140.3(19) . .
N5 K6 H11B 123.2(17) . .
K4 K6 H11B 83.3(8) . .
C17 K6 H11B 85(2) . .
K5 K6 H11B 51(3) . .
Sm1 K6 H11B 55.3(8) 3_665 .
K3 K6 H11B 46(3) 3_665 .
O2 Na1 O1 122.7(2) . .
O2 Na1 O3 107.40(17) . .
O1 Na1 O3 123.1(2) . .
O2 Na1 N1 105.2(2) . .
O1 Na1 N1 72.44(17) . .
O3 Na1 N1 120.51(19) . .
O2 Na1 O10 87.28(14) . .
O1 Na1 O10 73.49(14) . .
O3 Na1 O10 84.62(14) . .
N1 Na1 O10 145.16(17) . .
O2 Na1 K2 55.54(11) . .
O1 Na1 K2 132.13(13) . .
O3 Na1 K2 59.25(11) . .
N1 Na1 K2 153.41(16) . .
O10 Na1 K2 58.79(9) . .
O2 Na1 K1 135.83(13) . .
O1 Na1 K1 72.54(17) . .
O3 Na1 K1 52.24(12) . .
N1 Na1 K1 118.95(18) . .
O10 Na1 K1 55.44(9) . .
K2 Na1 K1 82.96(6) . .
O2 Na1 Na2 43.74(11) . .
O1 Na1 Na2 87.16(17) . .
O3 Na1 Na2 116.93(13) . .
N1 Na1 Na2 121.14(18) . .
O10 Na1 Na2 49.71(9) . .
K2 Na1 Na2 60.07(6) . .
K1 Na1 Na2 105.15(7) . .
O2 Na1 Sm1 104.55(12) . .
O1 Na1 Sm1 35.62(11) . .
O3 Na1 Sm1 111.11(13) . .
N1 Na1 Sm1 106.84(14) . .
O10 Na1 Sm1 38.40(8) . .
K2 Na1 Sm1 96.56(6) . .
K1 Na1 Sm1 62.18(5) . .
Na2 Na1 Sm1 61.15(5) . .
O2 Na2 O4 108.32(16) . .
O2 Na2 O9 136.17(17) . 3_665
O4 Na2 O9 113.85(16) . 3_665
O2 Na2 O10 89.58(14) . .
O4 Na2 O10 89.28(14) . .
O9 Na2 O10 79.72(13) 3_665 .
O2 Na2 N9 105.74(17) . 3_665
O4 Na2 N9 108.70(17) . 3_665
O9 Na2 N9 71.79(15) 3_665 3_665
O10 Na2 N9 150.57(17) . 3_665
O2 Na2 C34 105.73(18) . 3_665
O4 Na2 C34 132.24(18) . 3_665
O9 Na2 C34 51.56(15) 3_665 3_665
O10 Na2 C34 123.55(16) . 3_665
N9 Na2 C34 28.50(17) 3_665 3_665
O2 Na2 K2 54.97(11) . .
O4 Na2 K2 64.53(11) . .
O9 Na2 K2 138.00(11) 3_665 .
O10 Na2 K2 58.59(9) . .
N9 Na2 K2 150.20(14) 3_665 .
C34 Na2 K2 160.33(15) 3_665 .
O2 Na2 Na1 44.71(12) . .
O4 Na2 Na1 121.98(13) . .
O9 Na2 Na1 100.19(12) 3_665 .
O10 Na2 Na1 51.30(10) . .
N9 Na2 Na1 126.44(14) 3_665 .
C34 Na2 Na1 105.77(14) 3_665 .
K2 Na2 Na1 58.84(5) . .
O2 Na2 K3 157.80(13) . .
O4 Na2 K3 55.24(10) . .
O9 Na2 K3 58.77(10) 3_665 .
O10 Na2 K3 76.40(10) . .
N9 Na2 K3 94.54(13) 3_665 .
C34 Na2 K3 96.39(14) 3_665 .
K2 Na2 K3 102.83(6) . .
Na1 Na2 K3 127.19(8) . .
O2 Na2 Sm1 110.61(13) . .
O4 Na2 Sm1 113.49(11) . .
O9 Na2 Sm1 40.59(9) 3_665 .
O10 Na2 Sm1 40.89(8) . .
N9 Na2 Sm1 109.68(14) 3_665 .
C34 Na2 Sm1 83.65(13) 3_665 .
K2 Na2 Sm1 99.10(6) . .
Na1 Na2 Sm1 66.27(5) . .
K3 Na2 Sm1 69.49(4) . .
O2 Na2 K5 105.93(12) . .
O4 Na2 K5 24.98(10) . .
O9 Na2 K5 107.13(11) 3_665 .
O10 Na2 K5 64.31(9) . .
N9 Na2 K5 131.22(14) 3_665 .
C34 Na2 K5 147.38(14) 3_665 .
K2 Na2 K5 52.26(4) . .
Na1 Na2 K5 102.12(6) . .
K3 Na2 K5 52.53(4) . .
Sm1 Na2 K5 92.47(4) . .
C1 O1 C1' 26.0(18) . .
C1 O1 Sm1 138.1(12) . .
C1' O1 Sm1 121.5(9) . .
C1 O1 Na1 111.9(14) . .
C1' O1 Na1 113.9(15) . .
Sm1 O1 Na1 107.60(18) . .
C1 O1 K1 132.1(12) . .
C1' O1 K1 158.0(10) . .
Sm1 O1 K1 76.95(15) . .
Na1 O1 K1 65.93(16) . .
C5 O2 Na2 134.7(4) . .
C5 O2 Na1 130.9(4) . .
Na2 O2 Na1 91.55(16) . .
C5 O2 K2 116.8(4) . .
Na2 O2 K2 81.35(13) . .
Na1 O2 K2 79.41(12) . .
C9 O3 Na1 103.8(4) . .
C9 O3 K1 132.1(5) . .
Na1 O3 K1 80.92(15) . .
C9 O3 K4 110.1(4) . .
Na1 O3 K4 145.92(18) . .
K1 O3 K4 79.56(13) . .
C9 O3 K2 124.4(5) . .
Na1 O3 K2 74.26(13) . .
K1 O3 K2 102.92(13) . .
K4 O3 K2 83.24(12) . .
C13 O4 Na2 107.5(3) . .
C13 O4 K5 116.3(3) . .
Na2 O4 K5 133.32(17) . .
C13 O4 K3 126.8(4) . .
Na2 O4 K3 81.01(12) . .
K5 O4 K3 85.28(11) . .
C13 O4 K2 109.1(4) . .
Na2 O4 K2 72.37(12) . .
K5 O4 K2 78.67(10) . .
K3 O4 K2 123.07(13) . .
C17 O5 K1 111.2(4) . .
C17 O5 K6 117.9(4) . .
K1 O5 K6 129.97(18) . .
C17 O5 K4 104.5(4) . .
K1 O5 K4 78.66(12) . .
K6 O5 K4 80.53(12) . .
C17 O5 K3 104.1(4) . 3_665
K1 O5 K3 85.16(12) . 3_665
K6 O5 K3 91.72(13) . 3_665
K4 O5 K3 150.66(18) . 3_665
C21 O6 K4 117.2(3) . .
C21 O6 K6 117.0(4) . .
K4 O6 K6 81.52(11) . .
C21 O6 K2 109.4(4) . .
K4 O6 K2 85.87(11) . .
K6 O6 K2 132.59(15) . .
C21 O6 K5 97.7(3) . .
K4 O6 K5 145.06(15) . .
K6 O6 K5 82.15(11) . .
K2 O6 K5 82.83(10) . .
C25 O7 Sm1 118.9(3) . 3_665
C25 O7 K1 110.3(3) . 3_665
Sm1 O7 K1 91.28(12) 3_665 3_665
C25 O7 K3 129.0(3) . .
Sm1 O7 K3 108.83(13) 3_665 .
K1 O7 K3 84.41(11) 3_665 .
C25 O7 K5 90.8(3) . .
Sm1 O7 K5 82.76(10) 3_665 .
K1 O7 K5 158.20(14) 3_665 .
K3 O7 K5 77.80(10) . .
C29 O8 Sm1 141.2(4) . 3_665
C29 O8 K6 121.8(3) . .
Sm1 O8 K6 92.96(12) 3_665 .
C29 O8 K5 110.6(4) . .
Sm1 O8 K5 89.89(11) 3_665 .
K6 O8 K5 80.91(10) . .
C33 O9 Sm1 131.0(4) . 3_665
C33 O9 Na2 111.8(3) . 3_665
Sm1 O9 Na2 96.86(14) 3_665 3_665
C33 O9 K3 128.6(4) . 3_665
Sm1 O9 K3 96.03(12) 3_665 3_665
Na2 O9 K3 75.42(11) 3_665 3_665
C33 O9 K6 85.6(3) . .
Sm1 O9 K6 81.87(11) 3_665 .
Na2 O9 K6 156.41(17) 3_665 .
K3 O9 K6 81.27(10) 3_665 .
Sm1 O10 Na2 94.48(13) . .
Sm1 O10 Na1 98.60(13) . .
Na2 O10 Na1 78.99(12) . .
Sm1 O10 K1 89.94(12) . .
Na2 O10 K1 153.38(16) . .
Na1 O10 K1 74.40(11) . .
Sm1 O10 K2 164.65(16) . .
Na2 O10 K2 72.83(10) . .
Na1 O10 K2 70.96(10) . .
K1 O10 K2 97.69(11) . .
Sm1 O10 H10 118(5) . .
Na2 O10 H10 111(5) . .
Na1 O10 H10 140(5) . .
K1 O10 H10 90(5) . .
K2 O10 H10 75(5) . .
H11B O11 Sm1 144(9) . 3_665
H11B O11 K5 84(9) . .
Sm1 O11 K5 89.45(12) 3_665 .
H11B O11 K3 80(9) . 3_665
Sm1 O11 K3 97.16(13) 3_665 3_665
K5 O11 K3 160.47(17) . 3_665
H11B O11 K6 58(9) . .
Sm1 O11 K6 86.00(12) 3_665 .
K5 O11 K6 77.10(10) . .
K3 O11 K6 85.03(12) 3_665 .
H11B O11 K3 116(9) . .
Sm1 O11 K3 95.12(13) 3_665 .
K5 O11 K3 73.90(10) . .
K3 O11 K3 123.41(13) 3_665 .
K6 O11 K3 150.96(14) . .
H11B O11 H11A 121(10) . .
Sm1 O11 H11A 93(10) 3_665 .
K5 O11 H11A 119(10) . .
K3 O11 H11A 79(10) 3_665 .
K6 O11 H11A 163(10) . .
K3 O11 H11A 46(10) . .
H11B O11 H11B 0(10) . .
Sm1 O11 H11B 144(9) 3_665 .
K5 O11 H11B 84(9) . .
K3 O11 H11B 80(9) 3_665 .
K6 O11 H11B 58(9) . .
K3 O11 H11B 116(9) . .
H11A O11 H11B 121(10) . .
C3 N1 C2 129(10) . .
C3 N1 C3' 3(10) . .
C2 N1 C3' 127(10) . .
C3 N1 C4 111(10) . .
C2 N1 C4 96.9(17) . .
C3' N1 C4 111(10) . .
C3 N1 C2' 102(10) . .
C2 N1 C2' 26.9(19) . .
C3' N1 C2' 100(10) . .
C4 N1 C2' 110.3(18) . .
C3 N1 Na1 115(10) . .
C2 N1 Na1 90.9(10) . .
C3' N1 Na1 118(10) . .
C4 N1 Na1 110.3(6) . .
C2' N1 Na1 106.6(10) . .
C8 N2 C7 109.6(7) . .
C8 N2 C6 112.7(7) . .
C7 N2 C6 105.7(6) . .
C8 N2 K2 113.8(5) . .
C7 N2 K2 114.8(5) . .
C6 N2 K2 99.7(4) . .
C12 N3 C11 121.0(14) . .
C12 N3 C10 115.1(8) . .
C11 N3 C10 96.4(17) . .
C12 N3 C11' 99.3(14) . .
C11 N3 C11' 21.7(18) . .
C10 N3 C11' 108.5(17) . .
C12 N3 K4 101.2(5) . .
C11 N3 K4 119.1(12) . .
C10 N3 K4 103.2(4) . .
C11' N3 K4 129.7(13) . .
C14' N4 C14 54.8(9) . .
C14' N4 C15' 114.0(12) . .
C14 N4 C15' 144.9(9) . .
C14' N4 C15 63.8(10) . .
C14 N4 C15 113.7(10) . .
C15' N4 C15 51.6(10) . .
C14' N4 C16 151.4(9) . .
C14 N4 C16 115.1(11) . .
C15' N4 C16 56.4(11) . .
C15 N4 C16 106.3(11) . .
C14' N4 C16' 108.9(11) . .
C14 N4 C16' 59.2(9) . .
C15' N4 C16' 104.2(11) . .
C15 N4 C16' 131.7(10) . .
C16 N4 C16' 56.0(10) . .
C14' N4 K5 99.8(5) . .
C14 N4 K5 98.5(6) . .
C15' N4 K5 116.5(7) . .
C15 N4 K5 114.7(7) . .
C16 N4 K5 108.6(7) . .
C16' N4 K5 113.5(7) . .
C19 N5 C20 108.1(7) . .
C19 N5 C18 113.9(8) . .
C20 N5 C18 106.0(9) . .
C19 N5 K4 86.5(5) . .
C20 N5 K4 138.5(6) . .
C18 N5 K4 102.6(6) . .
C19 N5 K6 149.9(5) . .
C20 N5 K6 90.4(5) . .
C18 N5 K6 82.0(5) . .
K4 N5 K6 64.49(11) . .
C22' N6 C23' 115.5(15) . .
C22' N6 C23 139.7(10) . .
C23' N6 C23 44.9(10) . .
C22' N6 C24 68.0(12) . .
C23' N6 C24 143.6(10) . .
C23 N6 C24 107.1(9) . .
C22' N6 C22 46.6(10) . .
C23' N6 C22 70.5(12) . .
C23 N6 C22 109.3(10) . .
C24 N6 C22 111.1(11) . .
C22' N6 C24' 111.8(14) . .
C23' N6 C24' 112.5(13) . .
C23 N6 C24' 67.7(12) . .
C24 N6 C24' 44.9(11) . .
C22 N6 C24' 144.9(12) . .
C22' N6 K4 100.3(7) . .
C23' N6 K4 107.9(9) . .
C23 N6 K4 118.7(6) . .
C24 N6 K4 106.9(6) . .
C22 N6 K4 103.8(5) . .
C24' N6 K4 107.9(9) . .
C27 N7 C26 113.4(7) . .
C27 N7 C28 110.0(8) . .
C26 N7 C28 109.3(8) . .
C27 N7 K1 95.3(6) . 3_665
C26 N7 K1 106.1(4) . 3_665
C28 N7 K1 122.3(6) . 3_665
C31 N8 C32 108.4(7) . .
C31 N8 C30 111.2(7) . .
C32 N8 C30 106.5(7) . .
C31 N8 K6 115.6(4) . .
C32 N8 K6 114.7(5) . .
C30 N8 K6 99.8(3) . .
C34 N9 C36 110.5(6) . .
C34 N9 C35 112.2(6) . .
C36 N9 C35 110.6(6) . .
C34 N9 Na2 95.4(3) . 3_665
C36 N9 Na2 109.3(4) . 3_665
C35 N9 Na2 117.9(4) . 3_665
O1 C1 C2 104(2) . .
O1 C1' C2' 116(2) . .
N1 C2 C1 108(3) . .
C1' C2' N1 120(2) . .
O2 C5 C6 115.8(6) . .
O2 C5 H5A 108.3 . .
C6 C5 H5A 108.3 . .
O2 C5 H5B 108.3 . .
C6 C5 H5B 108.3 . .
H5A C5 H5B 107.4 . .
C5 C6 N2 115.1(6) . .
C5 C6 H6A 108.5 . .
N2 C6 H6A 108.5 . .
C5 C6 H6B 108.5 . .
N2 C6 H6B 108.5 . .
H6A C6 H6B 107.5 . .
N2 C7 H7A 109.5 . .
N2 C7 H7B 109.5 . .
H7A C7 H7B 109.5 . .
N2 C7 H7C 109.5 . .
H7A C7 H7C 109.5 . .
H7B C7 H7C 109.5 . .
N2 C8 H8A 109.5 . .
N2 C8 H8B 109.5 . .
H8A C8 H8B 109.5 . .
N2 C8 H8C 109.5 . .
H8A C8 H8C 109.5 . .
H8B C8 H8C 109.5 . .
O3 C9 C10 117.7(8) . .
O3 C9 H9A 107.9 . .
C10 C9 H9A 107.9 . .
O3 C9 H9B 107.9 . .
C10 C9 H9B 107.9 . .
H9A C9 H9B 107.2 . .
C9 C10 N3 119.2(8) . .
C9 C10 H10A 107.5 . .
N3 C10 H10A 107.5 . .
C9 C10 H10B 107.5 . .
N3 C10 H10B 107.5 . .
H10A C10 H10B 107.0 . .
O4 C13 C14' 113.5(7) . .
O4 C13 C14 114.0(7) . .
C14' C13 C14 51.4(8) . .
N4 C14 C13 113.6(9) . .
N4 C14' C13 115.2(10) . .
O5 C17 C18 118.2(7) . .
O5 C17 K3 52.9(3) . 3_665
C18 C17 K3 127.2(7) . 3_665
O5 C17 K6 42.0(3) . .
C18 C17 K6 77.8(5) . .
K3 C17 K6 68.97(17) 3_665 .
O5 C17 H17A 107.8 . .
C18 C17 H17A 107.8 . .
K3 C17 H17A 124.8 3_665 .
K6 C17 H17A 135.4 . .
O5 C17 H17B 107.8 . .
C18 C17 H17B 107.8 . .
K3 C17 H17B 55.1 3_665 .
K6 C17 H17B 113.1 . .
H17A C17 H17B 107.1 . .
N5 C18 C17 119.3(9) . .
N5 C18 H18A 107.5 . .
C17 C18 H18A 107.5 . .
N5 C18 H18B 107.5 . .
C17 C18 H18B 107.5 . .
H18A C18 H18B 107.0 . .
N5 C19 H19A 109.5 . .
N5 C19 H19B 109.5 . .
H19A C19 H19B 109.5 . .
N5 C19 H19C 109.5 . .
H19A C19 H19C 109.5 . .
H19B C19 H19C 109.5 . .
N5 C20 H20A 109.5 . .
N5 C20 H20B 109.5 . .
H20A C20 H20B 109.5 . .
N5 C20 H20C 109.5 . .
H20A C20 H20C 109.5 . .
H20B C20 H20C 109.5 . .
O6 C21 C22' 114.7(8) . .
O6 C21 C22 117.3(8) . .
C22' C21 C22 46.9(10) . .
C21 C22 N6 114.7(9) . .
N6 C22' C21 119.2(15) . .
O7 C25 C26 114.4(5) . .
O7 C25 K1 47.3(2) . 3_665
C26 C25 K1 79.6(4) . 3_665
O7 C25 H25A 108.6 . .
C26 C25 H25A 108.6 . .
K1 C25 H25A 153.9 3_665 .
O7 C25 H25B 108.6 . .
C26 C25 H25B 108.6 . .
K1 C25 H25B 92.2 3_665 .
H25A C25 H25B 107.6 . .
N7 C26 C25 115.3(6) . .
N7 C26 K1 50.4(3) . 3_665
C25 C26 K1 75.2(4) . 3_665
N7 C26 H26A 108.5 . .
C25 C26 H26A 108.5 . .
K1 C26 H26A 154.0 3_665 .
N7 C26 H26B 108.5 . .
C25 C26 H26B 108.5 . .
K1 C26 H26B 95.0 3_665 .
H26A C26 H26B 107.5 . .
N7 C27 K1 58.9(4) . 3_665
N7 C27 H27A 109.5 . .
K1 C27 H27A 71.8 3_665 .
N7 C27 H27B 109.5 . .
K1 C27 H27B 81.7 3_665 .
H27A C27 H27B 109.5 . .
N7 C27 H27C 109.5 . .
K1 C27 H27C 166.8 3_665 .
H27A C27 H27C 109.5 . .
H27B C27 H27C 109.5 . .
N7 C28 H28A 109.5 . .
N7 C28 H28B 109.5 . .
H28A C28 H28B 109.5 . .
N7 C28 H28C 109.5 . .
H28A C28 H28C 109.5 . .
H28B C28 H28C 109.5 . .
O8 C29 C30 112.7(6) . .
O8 C29 H29A 109.0 . .
C30 C29 H29A 109.0 . .
O8 C29 H29B 109.0 . .
C30 C29 H29B 109.0 . .
H29A C29 H29B 107.8 . .
N8 C30 C29 116.1(6) . .
N8 C30 H30A 108.3 . .
C29 C30 H30A 108.3 . .
N8 C30 H30B 108.3 . .
C29 C30 H30B 108.3 . .
H30A C30 H30B 107.4 . .
N8 C31 H31A 109.5 . .
N8 C31 H31B 109.5 . .
H31A C31 H31B 109.5 . .
N8 C31 H31C 109.5 . .
H31A C31 H31C 109.5 . .
H31B C31 H31C 109.5 . .
N8 C32 H32A 109.5 . .
N8 C32 H32B 109.5 . .
H32A C32 H32B 109.5 . .
N8 C32 H32C 109.5 . .
H32A C32 H32C 109.5 . .
H32B C32 H32C 109.5 . .
O9 C33 C34 113.5(5) . .
O9 C33 H33A 108.9 . .
C34 C33 H33A 108.9 . .
O9 C33 H33B 108.9 . .
C34 C33 H33B 108.9 . .
H33A C33 H33B 107.7 . .
N9 C34 C33 113.8(5) . .
N9 C34 Na2 56.1(3) . 3_665
C33 C34 Na2 82.7(3) . 3_665
N9 C34 H34A 108.8 . .
C33 C34 H34A 108.8 . .
Na2 C34 H34A 164.5 3_665 .
N9 C34 H34B 108.8 . .
C33 C34 H34B 108.8 . .
Na2 C34 H34B 77.0 3_665 .
H34A C34 H34B 107.7 . .
N9 C35 H35A 109.5 . .
N9 C35 H35B 109.5 . .
H35A C35 H35B 109.5 . .
N9 C35 H35C 109.5 . .
H35A C35 H35C 109.5 . .
H35B C35 H35C 109.5 . .
N9 C36 H36A 109.5 . .
N9 C36 H36B 109.5 . .
H36A C36 H36B 109.5 . .
N9 C36 H36C 109.5 . .
H36A C36 H36C 109.5 . .
H36B C36 H36C 109.5 . .
C38 C37 C42 118.5(10) . .
C38 C37 C43 121.6(11) . .
C42 C37 C43 119.7(11) . .
C39 C38 C37 122.2(11) . .
C39 C38 H38 118.9 . .
C37 C38 H38 118.9 . .
C40 C39 C38 118.3(12) . .
C40 C39 H39 120.8 . .
C38 C39 H39 120.8 . .
C39 C40 C41 121.7(12) . .
C39 C40 H40 119.1 . .
C41 C40 H40 119.1 . .
C40 C41 C42 119.5(14) . .
C40 C41 H41 120.3 . .
C42 C41 H41 120.3 . .
C41 C42 C37 119.7(13) . .
C41 C42 H42 120.2 . .
C37 C42 H42 120.2 . .
C37 C43 H43A 109.5 . .
C37 C43 H43B 109.5 . .
H43A C43 H43B 109.5 . .
C37 C43 H43C 109.5 . .
H43A C43 H43C 109.5 . .
H43B C43 H43C 109.5 . .

loop_
_geom_bond_atom_site_label_1
_geom_bond_atom_site_label_2
_geom_bond_distance
_geom_bond_site_symmetry_2
Sm1 O1 2.270(4) .
Sm1 O8 2.275(3) 3_665
Sm1 O11 2.323(4) 3_665
Sm1 O9 2.329(4) 3_665
Sm1 O10 2.334(3) .
Sm1 O7 2.353(4) 3_665
Sm1 Na2 3.555(2) .
Sm1 K5 3.5770(11) 3_665
Sm1 K1 3.6042(14) .
Sm1 K6 3.6200(15) 3_665
Sm1 Na1 3.716(2) .
Sm1 K3 3.8957(12) .
K1 O3 2.574(5) .
K1 O5 2.582(4) .
K1 O7 2.678(4) 3_665
K1 O10 2.749(4) .
K1 N7 2.791(6) 3_665
K1 Na1 3.215(2) .
K1 C27 3.247(10) 3_665
K1 O1 3.359(7) .
K1 K4 3.3695(18) .
K1 C25 3.420(6) 3_665
K1 C26 3.481(8) 3_665
K1 H10 2.86(7) .
K2 O2 2.643(4) .
K2 O6 2.699(4) .
K2 O3 2.814(4) .
K2 O10 2.851(4) .
K2 N2 2.975(5) .
K2 O4 3.023(4) .
K2 Na1 3.151(2) .
K2 Na2 3.191(2) .
K2 K5 3.5865(16) .
K2 K4 3.6572(18) .
K2 K6 4.9213(18) .
K2 H10 2.76(8) .
K3 O4 2.718(4) .
K3 O7 2.735(4) .
K3 O5 2.788(4) 3_665
K3 O11 2.851(4) 3_665
K3 O9 2.887(4) 3_665
K3 O11 3.231(4) .
K3 Na2 3.268(2) .
K3 C17 3.392(9) 3_665
K3 K5 3.6119(16) .
K3 K1 3.6368(19) 3_665
K3 K6 3.916(2) 3_665
K3 H11A 2.72(15) .
K4 O6 2.670(4) .
K4 O3 2.691(4) .
K4 O5 2.731(4) .
K4 N6 2.879(5) .
K4 N3 3.014(5) .
K4 N5 3.115(6) .
K4 K6 3.4895(18) .
K5 O4 2.613(4) .
K5 O6 2.722(4) .
K5 O11 2.742(4) .
K5 O8 2.765(4) .
K5 N4 2.875(5) .
K5 O7 3.007(4) .
K5 K6 3.5466(18) .
K5 Sm1 3.5770(12) 3_665
K5 Na2 4.501(2) .
K5 H11B 2.78(12) .
K6 O5 2.667(4) .
K6 O6 2.675(4) .
K6 O8 2.701(4) .
K6 O11 2.943(4) .
K6 O9 3.120(4) .
K6 N8 3.266(5) .
K6 N5 3.409(6) .
K6 C17 3.522(8) .
K6 Sm1 3.6200(15) 3_665
K6 K3 3.916(2) 3_665
K6 H11B 2.61(12) .
Na1 O2 2.268(5) .
Na1 O1 2.334(5) .
Na1 O3 2.375(4) .
Na1 N1 2.558(6) .
Na1 O10 2.563(4) .
Na1 Na2 3.223(3) .
Na2 O2 2.230(4) .
Na2 O4 2.288(4) .
Na2 O9 2.421(4) 3_665
Na2 O10 2.505(4) .
Na2 N9 2.515(5) 3_665
Na2 C34 3.016(7) 3_665
O1 C1 1.404(9) .
O1 C1' 1.406(10) .
O2 C5 1.368(7) .
O3 C9 1.365(8) .
O4 C13 1.389(7) .
O5 C17 1.368(9) .
O5 K3 2.788(4) 3_665
O6 C21 1.368(7) .
O7 C25 1.393(7) .
O7 Sm1 2.353(4) 3_665
O7 K1 2.678(4) 3_665
O8 C29 1.377(6) .
O8 Sm1 2.275(3) 3_665
O9 C33 1.379(7) .
O9 Sm1 2.329(4) 3_665
O9 Na2 2.421(4) 3_665
O9 K3 2.887(4) 3_665
O10 H10 0.817(10) .
O11 H11B 0.820(10) .
O11 Sm1 2.323(4) 3_665
O11 K3 2.851(4) 3_665
O11 H11A 0.820(10) .
O11 H11B 0.820(10) .
N1 C3 1.450(19) .
N1 C2 1.452(17) .
N1 C3' 1.45(2) .
N1 C4 1.483(12) .
N1 C2' 1.491(15) .
N2 C8 1.414(10) .
N2 C7 1.450(9) .
N2 C6 1.489(9) .
N3 C12 1.433(11) .
N3 C11 1.458(17) .
N3 C10 1.471(10) .
N3 C11' 1.494(16) .
N4 C14' 1.450(17) .
N4 C14 1.451(16) .
N4 C15' 1.464(13) .
N4 C15 1.480(14) .
N4 C16 1.484(14) .
N4 C16' 1.493(14) .
N5 C19 1.432(11) .
N5 C20 1.442(12) .
N5 C18 1.444(11) .
N6 C22' 1.441(17) .
N6 C23' 1.47(2) .
N6 C23 1.472(13) .
N6 C24 1.483(17) .
N6 C22 1.488(14) .
N6 C24' 1.51(2) .
N7 C27 1.422(11) .
N7 C26 1.445(9) .
N7 C28 1.459(11) .
N7 K1 2.791(6) 3_665
N8 C31 1.444(10) .
N8 C32 1.451(10) .
N8 C30 1.458(9) .
N9 C34 1.445(8) .
N9 C36 1.449(8) .
N9 C35 1.456(8) .
N9 Na2 2.515(5) 3_665
C1 C2 1.482(19) .
C1' C2' 1.469(16) .
C5 C6 1.484(9) .
C5 H5A 0.9900 .
C5 H5B 0.9900 .
C6 H6A 0.9900 .
C6 H6B 0.9900 .
C7 H7A 0.9800 .
C7 H7B 0.9800 .
C7 H7C 0.9800 .
C8 H8A 0.9800 .
C8 H8B 0.9800 .
C8 H8C 0.9800 .
C9 C10 1.413(11) .
C9 H9A 0.9900 .
C9 H9B 0.9900 .
C10 H10A 0.9900 .
C10 H10B 0.9900 .
C13 C14' 1.527(18) .
C13 C14 1.553(13) .
C17 C18 1.446(13) .
C17 K3 3.392(9) 3_665
C17 H17A 0.9900 .
C17 H17B 0.9900 .
C18 H18A 0.9900 .
C18 H18B 0.9900 .
C19 H19A 0.9800 .
C19 H19B 0.9800 .
C19 H19C 0.9800 .
C20 H20A 0.9800 .
C20 H20B 0.9800 .
C20 H20C 0.9800 .
C21 C22' 1.445(18) .
C21 C22 1.469(15) .
C25 C26 1.506(9) .
C25 K1 3.420(6) 3_665
C25 H25A 0.9900 .
C25 H25B 0.9900 .
C26 K1 3.481(8) 3_665
C26 H26A 0.9900 .
C26 H26B 0.9900 .
C27 K1 3.247(10) 3_665
C27 H27A 0.9800 .
C27 H27B 0.9800 .
C27 H27C 0.9800 .
C28 H28A 0.9800 .
C28 H28B 0.9800 .
C28 H28C 0.9800 .
C29 C30 1.496(10) .
C29 H29A 0.9900 .
C29 H29B 0.9900 .
C30 H30A 0.9900 .
C30 H30B 0.9900 .
C31 H31A 0.9800 .
C31 H31B 0.9800 .
C31 H31C 0.9800 .
C32 H32A 0.9800 .
C32 H32B 0.9800 .
C32 H32C 0.9800 .
C33 C34 1.519(9) .
C33 H33A 0.9900 .
C33 H33B 0.9900 .
C34 Na2 3.016(6) 3_665
C34 H34A 0.9900 .
C34 H34B 0.9900 .
C35 H35A 0.9800 .
C35 H35B 0.9800 .
C35 H35C 0.9800 .
C36 H36A 0.9800 .
C36 H36B 0.9800 .
C36 H36C 0.9800 .
C37 C38 1.342(13) .
C37 C42 1.362(15) .
C37 C43 1.502(15) .
C38 C39 1.341(14) .
C38 H38 0.9500 .
C39 C40 1.334(13) .
C39 H39 0.9500 .
C40 C41 1.338(17) .
C40 H40 0.9500 .
C41 C42 1.358(13) .
C41 H41 0.9500 .
C42 H42 0.9500 .
C43 H43A 0.9800 .
C43 H43B 0.9800 .
C43 H43C 0.9800 .
